data_4035691
loop_
_publ_author_name
'Wang, Qiang'
'Jin, Jia-Ni'
'Chen, Xi'
'Wang, Xin-Gang'
'Zhang, Bo-Sheng'
'Ma, Jun-Wei'
'Liang, Yong-Min'

_publ_section_title
;
 Synthesis of Difluoroalkyl Unsaturated \b-Amino Acid Derivatives
 Exclusively through Alkyne Difunctionalization.
;
_journal_issue 23
_journal_name_full 'The Journal of organic chemistry'
_journal_page_first 14626
_journal_page_last 14636
_journal_paper_doi 10.1021/acs.joc.8b02440
_journal_volume 83
_journal_year 2018
_chemical_formula_moiety 'C15 H13 F2 N O4'
_chemical_formula_sum 'C15 H13 F2 N O4'
_chemical_formula_weight 309.26
_space_group_crystal_system triclinic
_space_group_IT_number 2
_space_group_name_Hall '-P 1'
_space_group_name_H-M_alt 'P -1'
_atom_sites_solution_hydrogens geom
_atom_sites_solution_primary direct
_atom_sites_solution_secondary difmap
_audit_creation_date 2017-11-03
_audit_creation_method
;
Olex2 1.2
(compiled 2017.03.28 svn.r3405 for OlexSys, GUI svn.r5337)
;
_cell_angle_alpha 78.696(19)
_cell_angle_beta 87.63(2)
_cell_angle_gamma 81.59(2)
_cell_formula_units_Z 2
_cell_length_a 5.7510(16)
_cell_length_b 7.1296(16)
_cell_length_c 17.125(4)
_cell_measurement_reflns_used 875
_cell_measurement_temperature 173.00(10)
_cell_measurement_theta_max 26.6520
_cell_measurement_theta_min 3.6390
_cell_volume 681.1(3)
_computing_cell_refinement
;
CrysAlisPro, Agilent Technologies,
Version 1.171.36.28 (release 01-02-2013 CrysAlis171 .NET)
(compiled Feb  1 2013,16:14:44)
;
_computing_data_collection
;
CrysAlisPro, Agilent Technologies,
Version 1.171.36.28 (release 01-02-2013 CrysAlis171 .NET)
(compiled Feb  1 2013,16:14:44)
;
_computing_data_reduction
;
CrysAlisPro, Agilent Technologies,
Version 1.171.36.28 (release 01-02-2013 CrysAlis171 .NET)
(compiled Feb  1 2013,16:14:44)
;
_computing_molecular_graphics 'Olex2 (Dolomanov et al., 2009)'
_computing_publication_material 'Olex2 (Dolomanov et al., 2009)'
_computing_structure_refinement 'ShelXL (Sheldrick, 2015)'
_computing_structure_solution 'ShelXS (Sheldrick, 2008)'
_diffrn_ambient_temperature 173.00(10)
_diffrn_detector_area_resol_mean 16.0733
_diffrn_measured_fraction_theta_full 0.998
_diffrn_measured_fraction_theta_max 0.998
_diffrn_measurement_details
;
#__ type_ start__ end____ width___ exp.time_
  1 omega  -90.00   -8.00   2.0000   10.0000
omega____ theta____ kappa____ phi______ frames
    -      -19.5055  -38.0000   90.0000 41

#__ type_ start__ end____ width___ exp.time_
  2 omega  -20.00   22.00   2.0000   10.0000
omega____ theta____ kappa____ phi______ frames
    -      -19.5055  -99.0000  150.0000 21

#__ type_ start__ end____ width___ exp.time_
  3 omega   -1.00   93.00   2.0000   10.0000
omega____ theta____ kappa____ phi______ frames
    -       22.7867   57.0000    0.0000 47

#__ type_ start__ end____ width___ exp.time_
  4 omega    2.00   88.00   2.0000   10.0000
omega____ theta____ kappa____ phi______ frames
    -       22.7867   57.0000   90.0000 43

#__ type_ start__ end____ width___ exp.time_
  5 omega  -45.00   47.00   2.0000   10.0000
omega____ theta____ kappa____ phi______ frames
    -       22.7867  -57.0000 -150.0000 46
;
_diffrn_measurement_device_type 'SuperNova, Dual, Cu at zero, Eos'
_diffrn_measurement_method '\w scans'
_diffrn_orient_matrix_UB_11 -0.1088443000
_diffrn_orient_matrix_UB_12 -0.0216746000
_diffrn_orient_matrix_UB_13 0.0178512000
_diffrn_orient_matrix_UB_21 0.0607019000
_diffrn_orient_matrix_UB_22 -0.0729717000
_diffrn_orient_matrix_UB_23 0.0292845000
_diffrn_orient_matrix_UB_31 0.0039085000
_diffrn_orient_matrix_UB_32 0.0686110000
_diffrn_orient_matrix_UB_33 0.0246587000
_diffrn_radiation_monochromator mirror
_diffrn_radiation_type MoK\a
_diffrn_radiation_wavelength 0.71073
_diffrn_reflns_av_R_equivalents 0.0398
_diffrn_reflns_av_unetI/netI 0.0769
_diffrn_reflns_limit_h_max 7
_diffrn_reflns_limit_h_min -7
_diffrn_reflns_limit_k_max 8
_diffrn_reflns_limit_k_min -8
_diffrn_reflns_limit_l_max 11
_diffrn_reflns_limit_l_min -21
_diffrn_reflns_number 4426
_diffrn_reflns_theta_full 26.02
_diffrn_reflns_theta_max 26.02
_diffrn_reflns_theta_min 3.39
_diffrn_source 'SuperNova (Mo) X-ray Source'
_exptl_absorpt_coefficient_mu 0.127
_exptl_absorpt_correction_T_max 1.00000
_exptl_absorpt_correction_T_min 0.84266
_exptl_absorpt_correction_type multi-scan
_exptl_absorpt_process_details
;
CrysAlisPro, Agilent Technologies,
Version 1.171.36.28 (release 01-02-2013 CrysAlis171 .NET)
(compiled Feb  1 2013,16:14:44)
Empirical absorption correction using spherical harmonics,
 implemented in SCALE3 ABSPACK scaling algorithm.
;
_exptl_crystal_colour 'clear light colourless'
_exptl_crystal_colour_lustre clear
_exptl_crystal_colour_modifier light
_exptl_crystal_colour_primary colourless
_exptl_crystal_density_diffrn 1.508
_exptl_crystal_density_method 'not measured'
_exptl_crystal_description block
_exptl_crystal_F_000 320
_exptl_crystal_size_max 0.23
_exptl_crystal_size_mid 0.15
_exptl_crystal_size_min 0.14
_refine_diff_density_max 0.211
_refine_diff_density_min -0.251
_refine_diff_density_rms 0.057
_refine_ls_extinction_method none
_refine_ls_goodness_of_fit_ref 1.034
_refine_ls_hydrogen_treatment constr
_refine_ls_matrix_type full
_refine_ls_number_parameters 200
_refine_ls_number_reflns 2670
_refine_ls_number_restraints 0
_refine_ls_restrained_S_all 1.034
_refine_ls_R_factor_all 0.0922
_refine_ls_R_factor_gt 0.0553
_refine_ls_shift/su_max 0.000
_refine_ls_shift/su_mean 0.000
_refine_ls_structure_factor_coef Fsqd
_refine_ls_weighting_details 'calc w=1/[\s^2^(Fo^2^)+(0.0382P)^2^+0.0635P] where P=(Fo^2^+2Fc^2^)/3'
_refine_ls_weighting_scheme calc
_refine_ls_wR_factor_gt 0.1041
_refine_ls_wR_factor_ref 0.1280
_reflns_number_gt 1709
_reflns_number_total 2670
_reflns_threshold_expression >2sigma(I)
_cod_data_source_file jo8b02440_si_005.cif
_cod_data_source_block wangq_1103
_cod_database_code 4035691
_reflns_odcompleteness_completeness 99.82
_reflns_odcompleteness_iscentric 1
_reflns_odcompleteness_theta 26.32
_olex2_refinement_description
;
1. Fixed Uiso
 At 1.2 times of:
  All C(H) groups, All C(H,H) groups
 At 1.5 times of:
  All C(H,H,H) groups
2.a Secondary CH2 refined with riding coordinates:
 C11(H11A,H11B), C14(H14A,H14B)
2.b Aromatic/amide H refined with riding coordinates:
 C1(H1), C2(H2), C3(H3), C4(H4), C5(H5), C10(H10)
2.c Idealised Me refined as rotating group:
 C15(H15A,H15B,H15C)
;
_olex2_date_sample_data_collection 2017-11-03
_olex2_submission_special_instructions 'No special instructions were received'

loop_
_space_group_symop_id
_space_group_symop_operation_xyz
1 'x, y, z'
2 '-x, -y, -z'

loop_
_atom_site_label
_atom_site_type_symbol
_atom_site_fract_x
_atom_site_fract_y
_atom_site_fract_z
_atom_site_U_iso_or_equiv
_atom_site_adp_type
_atom_site_occupancy
_atom_site_calc_flag
_atom_site_refinement_flags_posn
F1 F 1.0138(3) -0.1115(2) 0.34077(9) 0.0391(5) Uani 1 d .
F2 F 1.3884(3) -0.1995(3) 0.32470(9) 0.0426(5) Uani 1 d .
O1 O 0.9060(3) 0.2557(3) 0.11528(9) 0.0222(4) Uani 1 d .
O2 O 0.7849(3) 0.2777(3) 0.23835(10) 0.0313(5) Uani 1 d .
O3 O 1.2460(3) 0.0519(3) 0.47401(10) 0.0310(5) Uani 1 d .
O4 O 1.2911(3) -0.2695(3) 0.47683(10) 0.0320(5) Uani 1 d .
N1 N 1.2911(4) 0.1377(3) 0.08216(12) 0.0223(5) Uani 1 d .
C1 C 0.7701(4) 0.3405(4) -0.04011(15) 0.0238(6) Uani 1 d .
H1 H 0.6631 0.3688 -0.0004 0.029 Uiso 1 calc R
C2 C 0.7037(5) 0.3859(4) -0.11887(15) 0.0289(7) Uani 1 d .
H2 H 0.5514 0.4448 -0.1320 0.035 Uiso 1 calc R
C3 C 0.8609(5) 0.3448(4) -0.17839(16) 0.0294(7) Uani 1 d .
H3 H 0.8155 0.3774 -0.2314 0.035 Uiso 1 calc R
C4 C 1.0868(5) 0.2547(4) -0.15868(15) 0.0292(7) Uani 1 d .
H4 H 1.1925 0.2260 -0.1987 0.035 Uiso 1 calc R
C5 C 1.1563(5) 0.2071(4) -0.08013(14) 0.0241(6) Uani 1 d .
H5 H 1.3077 0.1455 -0.0673 0.029 Uiso 1 calc R
C6 C 0.9985(4) 0.2518(4) -0.02019(14) 0.0197(6) Uani 1 d .
C7 C 1.0781(4) 0.2086(4) 0.06254(14) 0.0197(6) Uani 1 d .
C8 C 0.9495(5) 0.2320(4) 0.19667(14) 0.0224(6) Uani 1 d .
C9 C 1.1888(4) 0.1566(4) 0.21928(14) 0.0211(6) Uani 1 d .
C10 C 1.3433(5) 0.1139(4) 0.16211(14) 0.0235(6) Uani 1 d .
H10 H 1.4970 0.0647 0.1773 0.028 Uiso 1 calc R
C11 C 1.2536(5) 0.1331(4) 0.30502(14) 0.0237(6) Uani 1 d .
H11A H 1.4147 0.1568 0.3077 0.028 Uiso 1 calc R
H11B H 1.1533 0.2290 0.3288 0.028 Uiso 1 calc R
C12 C 1.2302(5) -0.0639(4) 0.35225(15) 0.0249(6) Uani 1 d .
C13 C 1.2605(4) -0.0862(4) 0.44266(15) 0.0239(6) Uani 1 d .
C14 C 1.3105(5) -0.3198(4) 0.56378(14) 0.0301(7) Uani 1 d .
H14A H 1.2452 -0.2103 0.5875 0.036 Uiso 1 calc R
H14B H 1.4741 -0.3563 0.5788 0.036 Uiso 1 calc R
C15 C 1.1759(5) -0.4858(4) 0.59169(15) 0.0319(7) Uani 1 d .
H15A H 1.2408 -0.5925 0.5673 0.048 Uiso 1 calc GR
H15B H 1.0140 -0.4472 0.5772 0.048 Uiso 1 calc GR
H15C H 1.1866 -0.5240 0.6485 0.048 Uiso 1 calc GR

loop_
_atom_site_aniso_label
_atom_site_aniso_U_11
_atom_site_aniso_U_22
_atom_site_aniso_U_33
_atom_site_aniso_U_23
_atom_site_aniso_U_13
_atom_site_aniso_U_12
F1 0.0474(11) 0.0415(12) 0.0308(9) 0.0032(7) -0.0095(8) -0.0254(9)
F2 0.0612(12) 0.0355(11) 0.0258(9) -0.0080(7) -0.0009(8) 0.0129(9)
O1 0.0183(9) 0.0293(12) 0.0187(9) -0.0055(8) -0.0005(7) -0.0006(8)
O2 0.0231(10) 0.0453(14) 0.0262(10) -0.0105(9) 0.0050(8) -0.0035(9)
O3 0.0388(12) 0.0283(12) 0.0268(10) -0.0073(9) -0.0016(9) -0.0042(9)
O4 0.0490(13) 0.0262(12) 0.0189(10) -0.0003(8) -0.0027(9) -0.0040(9)
N1 0.0223(12) 0.0238(14) 0.0201(12) -0.0035(9) 0.0022(9) -0.0026(10)
C1 0.0232(15) 0.0238(17) 0.0237(14) -0.0027(12) 0.0008(11) -0.0043(12)
C2 0.0288(16) 0.0230(17) 0.0338(16) -0.0023(12) -0.0090(13) -0.0021(12)
C3 0.0433(18) 0.0241(17) 0.0219(14) -0.0024(12) -0.0078(13) -0.0092(13)
C4 0.0406(18) 0.0264(18) 0.0204(15) -0.0049(12) 0.0007(13) -0.0032(13)
C5 0.0266(15) 0.0216(16) 0.0233(14) -0.0040(11) 0.0032(12) -0.0022(12)
C6 0.0246(14) 0.0156(14) 0.0191(13) -0.0020(11) -0.0012(11) -0.0051(11)
C7 0.0197(14) 0.0184(15) 0.0220(14) -0.0055(11) 0.0061(11) -0.0055(11)
C8 0.0251(15) 0.0211(16) 0.0220(14) -0.0043(11) -0.0001(12) -0.0062(12)
C9 0.0233(14) 0.0196(15) 0.0205(13) -0.0008(11) -0.0003(11) -0.0073(11)
C10 0.0238(14) 0.0232(16) 0.0220(14) -0.0007(11) -0.0041(11) -0.0018(11)
C11 0.0239(14) 0.0275(17) 0.0211(14) -0.0051(12) -0.0009(11) -0.0074(12)
C12 0.0284(15) 0.0229(16) 0.0244(15) -0.0068(12) -0.0010(12) -0.0032(12)
C13 0.0190(14) 0.0280(18) 0.0236(14) -0.0010(13) -0.0025(11) -0.0043(12)
C14 0.0387(17) 0.0341(19) 0.0157(14) 0.0011(12) -0.0042(12) -0.0063(14)
C15 0.0395(18) 0.0301(19) 0.0246(15) -0.0029(13) 0.0022(13) -0.0042(14)

loop_
_atom_type_symbol
_atom_type_description
_atom_type_scat_dispersion_real
_atom_type_scat_dispersion_imag
_atom_type_scat_source
C C 0.0033 0.0016 'International Tables Vol C Tables 4.2.6.8 and 6.1.1.4'
H H 0.0000 0.0000 'International Tables Vol C Tables 4.2.6.8 and 6.1.1.4'
F F 0.0171 0.0103 'International Tables Vol C Tables 4.2.6.8 and 6.1.1.4'
N N 0.0061 0.0033 'International Tables Vol C Tables 4.2.6.8 and 6.1.1.4'
O O 0.0106 0.0060 'International Tables Vol C Tables 4.2.6.8 and 6.1.1.4'

loop_
_geom_angle_atom_site_label_1
_geom_angle_atom_site_label_2
_geom_angle_atom_site_label_3
_geom_angle
C7 O1 C8 121.82(19)
C13 O4 C14 118.6(2)
C7 N1 C10 116.2(2)
C2 C1 H1 120.1
C2 C1 C6 119.8(3)
C6 C1 H1 120.1
C1 C2 H2 119.7
C1 C2 C3 120.7(3)
C3 C2 H2 119.7
C2 C3 H3 120.2
C2 C3 C4 119.6(2)
C4 C3 H3 120.2
C3 C4 H4 119.7
C5 C4 C3 120.6(3)
C5 C4 H4 119.7
C4 C5 H5 120.1
C4 C5 C6 119.7(3)
C6 C5 H5 120.1
C1 C6 C7 121.3(2)
C5 C6 C1 119.6(2)
C5 C6 C7 119.1(2)
O1 C7 C6 113.2(2)
N1 C7 O1 124.0(2)
N1 C7 C6 122.7(2)
O1 C8 C9 114.8(2)
O2 C8 O1 116.6(2)
O2 C8 C9 128.6(2)
C8 C9 C11 118.4(2)
C10 C9 C8 118.2(2)
C10 C9 C11 123.4(2)
N1 C10 H10 117.5
C9 C10 N1 125.0(2)
C9 C10 H10 117.5
C9 C11 H11A 109.0
C9 C11 H11B 109.0
H11A C11 H11B 107.8
C12 C11 C9 112.8(2)
C12 C11 H11A 109.0
C12 C11 H11B 109.0
F1 C12 C11 110.2(2)
F1 C12 C13 107.2(2)
F2 C12 F1 105.3(2)
F2 C12 C11 109.8(2)
F2 C12 C13 109.1(2)
C11 C12 C13 114.7(2)
O3 C13 O4 127.9(2)
O3 C13 C12 121.6(2)
O4 C13 C12 110.5(2)
O4 C14 H14A 110.3
O4 C14 H14B 110.3
O4 C14 C15 107.12(19)
H14A C14 H14B 108.5
C15 C14 H14A 110.3
C15 C14 H14B 110.3
C14 C15 H15A 109.5
C14 C15 H15B 109.5
C14 C15 H15C 109.5
H15A C15 H15B 109.5
H15A C15 H15C 109.5
H15B C15 H15C 109.5

loop_
_geom_bond_atom_site_label_1
_geom_bond_atom_site_label_2
_geom_bond_distance
F1 C12 1.368(3)
F2 C12 1.368(3)
O1 C7 1.362(3)
O1 C8 1.399(3)
O2 C8 1.207(3)
O3 C13 1.202(3)
O4 C13 1.313(3)
O4 C14 1.467(3)
N1 C7 1.286(3)
N1 C10 1.386(3)
C1 H1 0.9300
C1 C2 1.380(3)
C1 C6 1.397(3)
C2 H2 0.9300
C2 C3 1.380(4)
C3 H3 0.9300
C3 C4 1.386(4)
C4 H4 0.9300
C4 C5 1.382(3)
C5 H5 0.9300
C5 C6 1.395(3)
C6 C7 1.467(3)
C8 C9 1.442(3)
C9 C10 1.344(3)
C9 C11 1.501(3)
C10 H10 0.9300
C11 H11A 0.9700
C11 H11B 0.9700
C11 C12 1.499(4)
C12 C13 1.540(3)
C14 H14A 0.9700
C14 H14B 0.9700
C14 C15 1.498(4)
C15 H15A 0.9600
C15 H15B 0.9600
C15 H15C 0.9600

loop_
_geom_torsion_atom_site_label_1
_geom_torsion_atom_site_label_2
_geom_torsion_atom_site_label_3
_geom_torsion_atom_site_label_4
_geom_torsion
F1 C12 C13 O3 -105.5(3)
F1 C12 C13 O4 71.7(3)
F2 C12 C13 O3 140.9(3)
F2 C12 C13 O4 -41.9(3)
O1 C8 C9 C10 -1.1(3)
O1 C8 C9 C11 177.9(2)
O2 C8 C9 C10 179.4(3)
O2 C8 C9 C11 -1.7(4)
C1 C2 C3 C4 0.9(4)
C1 C6 C7 O1 2.7(3)
C1 C6 C7 N1 -175.8(2)
C2 C1 C6 C5 -1.1(4)
C2 C1 C6 C7 177.5(2)
C2 C3 C4 C5 -0.5(4)
C3 C4 C5 C6 -0.6(4)
C4 C5 C6 C1 1.4(4)
C4 C5 C6 C7 -177.2(2)
C5 C6 C7 O1 -178.7(2)
C5 C6 C7 N1 2.8(4)
C6 C1 C2 C3 -0.1(4)
C7 O1 C8 O2 -179.9(2)
C7 O1 C8 C9 0.5(3)
C7 N1 C10 C9 1.0(4)
C8 O1 C7 N1 0.9(4)
C8 O1 C7 C6 -177.6(2)
C8 C9 C10 N1 0.3(4)
C8 C9 C11 C12 92.1(3)
C9 C11 C12 F1 -50.6(3)
C9 C11 C12 F2 65.0(3)
C9 C11 C12 C13 -171.7(2)
C10 N1 C7 O1 -1.6(4)
C10 N1 C7 C6 176.8(2)
C10 C9 C11 C12 -89.0(3)
C11 C9 C10 N1 -178.5(2)
C11 C12 C13 O3 17.3(4)
C11 C12 C13 O4 -165.6(2)
C13 O4 C14 C15 139.6(2)
C14 O4 C13 O3 0.2(4)
C14 O4 C13 C12 -176.7(2)
